data_2233627
loop_
_publ_author_name
'Kargar, Hadi'
'Kia, Reza'
'Haghshenas, Mahbubeh'
'Tahir, Muhammad Nawaz'

_publ_section_title
;
 2,4-Dibromo-6-[(<i>E</i>)-({3-[(<i>E</i>)-(3,5-dibromo-2-oxidobenzylidene)azaniumyl]-2,2-dimethylpropyl}iminiumyl)methyl]phenolate
;
_journal_coeditor_code SU2354
_journal_issue 2
_journal_name_full 'Acta Crystallographica Section E'
_journal_page_first o323
_journal_paper_doi 10.1107/S1600536811055899
_journal_volume 68
_journal_year 2012
_chemical_formula_iupac 'C19 H18 Br4 N2 O'
_chemical_formula_moiety 'C19 H18 Br4 N2 O2'
_chemical_formula_sum 'C19 H18 Br4 N2 O2'
_chemical_formula_weight 625.99
_chemical_name_systematic
2,4-Dibromo-6-[(<i>E</i>)-({3-[(<i>E</i>)-(3,5-dibromo-2-oxidobenzylidene)azaniumyl]-2,2-dimethylpropyl}iminiumyl)methyl]phenolate
_space_group_IT_number 61
_symmetry_cell_setting orthorhombic
_symmetry_space_group_name_Hall '-P 2ac 2ab'
_symmetry_space_group_name_H-M 'P b c a'
_atom_sites_solution_hydrogens geom
_atom_sites_solution_primary direct
_atom_sites_solution_secondary difmap
_audit_creation_method SHELXL-97
_cell_angle_alpha 90.00
_cell_angle_beta 90.00
_cell_angle_gamma 90.00
_cell_formula_units_Z 8
_cell_length_a 11.6861(3)
_cell_length_b 11.4616(3)
_cell_length_c 31.3782(9)
_cell_measurement_reflns_used 2370
_cell_measurement_temperature 291(2)
_cell_measurement_theta_max 27.52
_cell_measurement_theta_min 2.50
_cell_volume 4202.8(2)
_computing_cell_refinement 'SAINT (Bruker, 2005)'
_computing_data_collection 'APEX2 (Bruker, 2005)'
_computing_data_reduction 'SAINT (Bruker, 2005)'
_computing_molecular_graphics 'SHELXTL (Sheldrick, 2008)'
_computing_publication_material 'SHELXTL (Sheldrick, 2008) and PLATON (Spek, 2009)'
_computing_structure_refinement 'SHELXL97 (Sheldrick, 2008)'
_computing_structure_solution 'SHELXS97 (Sheldrick, 2008)'
_diffrn_ambient_temperature 291(2)
_diffrn_measured_fraction_theta_full 0.998
_diffrn_measured_fraction_theta_max 0.998
_diffrn_measurement_device_type
;
Bruker SMART APEXII CCD area-detector
;
_diffrn_measurement_method '\f and \w scans'
_diffrn_radiation_monochromator graphite
_diffrn_radiation_source 'fine-focus sealed tube'
_diffrn_radiation_type MoK\a
_diffrn_radiation_wavelength 0.71073
_diffrn_reflns_av_R_equivalents 0.0902
_diffrn_reflns_av_sigmaI/netI 0.0703
_diffrn_reflns_limit_h_max 15
_diffrn_reflns_limit_h_min -15
_diffrn_reflns_limit_k_max 15
_diffrn_reflns_limit_k_min -15
_diffrn_reflns_limit_l_max 41
_diffrn_reflns_limit_l_min -41
_diffrn_reflns_number 38547
_diffrn_reflns_theta_full 28.35
_diffrn_reflns_theta_max 28.35
_diffrn_reflns_theta_min 1.30
_diffrn_standards_number 0
_exptl_absorpt_coefficient_mu 7.677
_exptl_absorpt_correction_T_max 0.4593
_exptl_absorpt_correction_T_min 0.2498
_exptl_absorpt_correction_type multi-scan
_exptl_absorpt_process_details '(<i>SADABS</i>; Bruker, 2005)'
_exptl_crystal_colour yellow
_exptl_crystal_density_diffrn 1.979
_exptl_crystal_density_method 'not measured'
_exptl_crystal_description block
_exptl_crystal_F_000 2416
_exptl_crystal_size_max 0.25
_exptl_crystal_size_mid 0.16
_exptl_crystal_size_min 0.12
_refine_diff_density_max 0.728
_refine_diff_density_min -0.635
_refine_ls_extinction_method none
_refine_ls_goodness_of_fit_ref 1.043
_refine_ls_hydrogen_treatment constr
_refine_ls_matrix_type full
_refine_ls_number_parameters 246
_refine_ls_number_reflns 5242
_refine_ls_number_restraints 0
_refine_ls_restrained_S_all 1.043
_refine_ls_R_factor_all 0.1238
_refine_ls_R_factor_gt 0.0473
_refine_ls_shift/su_max 0.001
_refine_ls_shift/su_mean 0.000
_refine_ls_structure_factor_coef Fsqd
_refine_ls_weighting_details 'calc w=1/[\s^2^(Fo^2^)+(0.0616P)^2^] where P=(Fo^2^+2Fc^2^)/3'
_refine_ls_weighting_scheme calc
_refine_ls_wR_factor_gt 0.1012
_refine_ls_wR_factor_ref 0.1375
_reflns_number_gt 2756
_reflns_number_total 5242
_reflns_threshold_expression I>2\s(I)
_cod_data_source_file su2354.cif
_cod_data_source_block I
_cod_database_code 2233627
_cod_database_fobs_code 2233627

loop_
_symmetry_equiv_pos_as_xyz
'x, y, z'
'x+1/2, -y+1/2, -z'
'-x, y+1/2, -z+1/2'
'-x+1/2, -y, z+1/2'
'-x, -y, -z'
'-x-1/2, y-1/2, z'
'x, -y-1/2, z-1/2'
'x-1/2, y, -z-1/2'

loop_
_atom_site_type_symbol
_atom_site_label
_atom_site_fract_x
_atom_site_fract_y
_atom_site_fract_z
_atom_site_U_iso_or_equiv
_atom_site_adp_type
_atom_site_calc_flag
_atom_site_refinement_flags
_atom_site_occupancy
_atom_site_symmetry_multiplicity
Br Br1 0.34182(5) -0.30064(6) 0.37158(2) 0.0653(2) Uani d . 1 1
Br Br2 0.17302(6) 0.00225(6) 0.49759(2) 0.0695(2) Uani d . 1 1
Br Br3 0.32582(5) 0.27233(8) 0.11028(2) 0.0748(3) Uani d . 1 1
Br Br4 -0.02936(5) 0.17726(6) -0.006978(18) 0.0531(2) Uani d . 1 1
O O1 0.1272(3) -0.2212(3) 0.32548(12) 0.0456(9) Uani d . 1 1
O O2 0.1731(3) 0.1290(3) 0.16822(12) 0.0493(10) Uani d . 1 1
N N1 -0.0616(3) -0.1131(4) 0.31559(14) 0.0399(11) Uani d . 1 1
H H1 -0.0092 -0.1601 0.3081 0.048 Uiso d R 1 1
N N2 0.0054(3) -0.0002(3) 0.18846(14) 0.0401(11) Uani d . 1 1
H H2 0.0681 0.0364 0.1930 0.048 Uiso d R 1 1
C C1 0.0493(4) -0.0982(4) 0.37894(16) 0.0339(11) Uani d . 1 1
C C2 0.1341(4) -0.1743(4) 0.36298(16) 0.0348(12) Uani d . 1 1
C C3 0.2273(4) -0.1966(4) 0.39035(17) 0.0399(13) Uani d . 1 1
C C4 0.2376(4) -0.1472(5) 0.42992(17) 0.0430(13) Uani d . 1 1
H H4 0.3002 -0.1645 0.4471 0.052 Uiso calc R 1 1
C C5 0.1525(4) -0.0701(5) 0.44416(17) 0.0417(13) Uani d . 1 1
C C6 0.0597(4) -0.0475(4) 0.41923(17) 0.0398(13) Uani d . 1 1
H H6 0.0026 0.0022 0.4291 0.048 Uiso calc R 1 1
C C7 -0.0502(4) -0.0723(5) 0.35284(17) 0.0396(13) Uani d . 1 1
H H7 -0.1072 -0.0243 0.3638 0.047 Uiso calc R 1 1
C C8 -0.1584(4) -0.0846(5) 0.28844(17) 0.0422(13) Uani d . 1 1
H H8A -0.2174 -0.0478 0.3055 0.051 Uiso calc R 1 1
H H8B -0.1899 -0.1560 0.2767 0.051 Uiso calc R 1 1
C C9 -0.1256(4) -0.0031(4) 0.25192(16) 0.0351(12) Uani d . 1 1
C C10 -0.0651(4) 0.1058(4) 0.26898(17) 0.0438(13) Uani d . 1 1
H H10A -0.1097 0.1392 0.2916 0.066 Uiso calc R 1 1
H H10B -0.0568 0.1618 0.2464 0.066 Uiso calc R 1 1
H H10C 0.0090 0.0848 0.2796 0.066 Uiso calc R 1 1
C C11 -0.2360(4) 0.0326(5) 0.22920(19) 0.0528(16) Uani d . 1 1
H H11A -0.2745 -0.0359 0.2189 0.079 Uiso calc R 1 1
H H11B -0.2180 0.0827 0.2056 0.079 Uiso calc R 1 1
H H11C -0.2849 0.0732 0.2488 0.079 Uiso calc R 1 1
C C12 -0.0487(4) -0.0721(5) 0.22116(17) 0.0444(13) Uani d . 1 1
H H12A 0.0105 -0.1111 0.2375 0.053 Uiso calc R 1 1
H H12B -0.0943 -0.1318 0.2073 0.053 Uiso calc R 1 1
C C13 -0.0332(4) 0.0110(4) 0.15044(17) 0.0379(12) Uani d . 1 1
H H13 -0.1005 -0.0271 0.1429 0.045 Uiso calc R 1 1
C C14 0.0254(4) 0.0815(4) 0.11903(15) 0.0338(11) Uani d . 1 1
C C15 0.1304(4) 0.1368(4) 0.13050(17) 0.0365(12) Uani d . 1 1
C C16 0.1851(4) 0.2010(5) 0.09768(18) 0.0407(13) Uani d . 1 1
C C17 0.1389(4) 0.2107(4) 0.05729(17) 0.0412(13) Uani d . 1 1
H H17 0.1776 0.2522 0.0363 0.049 Uiso calc R 1 1
C C18 0.0336(4) 0.1579(4) 0.04800(15) 0.0354(11) Uani d . 1 1
C C19 -0.0218(4) 0.0939(4) 0.07783(16) 0.0365(12) Uani d . 1 1
H H19 -0.0909 0.0580 0.0712 0.044 Uiso calc R 1 1

loop_
_atom_site_aniso_label
_atom_site_aniso_U_11
_atom_site_aniso_U_22
_atom_site_aniso_U_33
_atom_site_aniso_U_12
_atom_site_aniso_U_13
_atom_site_aniso_U_23
Br1 0.0620(4) 0.0651(4) 0.0688(5) 0.0276(3) -0.0133(3) -0.0081(4)
Br2 0.0780(5) 0.0835(5) 0.0470(4) -0.0080(4) -0.0106(3) -0.0238(3)
Br3 0.0533(4) 0.1174(6) 0.0537(4) -0.0359(4) 0.0020(3) 0.0015(4)
Br4 0.0591(4) 0.0723(4) 0.0279(3) 0.0027(3) -0.0031(3) 0.0027(3)
O1 0.056(2) 0.048(2) 0.033(2) 0.0070(18) -0.0035(18) -0.0054(18)
O2 0.043(2) 0.071(3) 0.034(2) -0.0015(18) -0.0082(18) 0.008(2)
N1 0.037(2) 0.051(3) 0.032(3) 0.0050(19) 0.001(2) 0.005(2)
N2 0.040(2) 0.046(3) 0.035(3) 0.0020(19) 0.007(2) 0.008(2)
C1 0.039(3) 0.034(3) 0.029(3) -0.001(2) 0.002(2) 0.007(2)
C2 0.044(3) 0.030(3) 0.031(3) -0.004(2) -0.002(2) 0.008(2)
C3 0.042(3) 0.033(3) 0.044(4) -0.001(2) -0.005(3) 0.007(3)
C4 0.043(3) 0.048(3) 0.038(3) -0.004(3) -0.008(3) 0.002(3)
C5 0.053(3) 0.043(3) 0.029(3) -0.010(3) -0.004(3) -0.001(2)
C6 0.046(3) 0.040(3) 0.033(3) -0.001(2) 0.004(3) 0.001(3)
C7 0.046(3) 0.040(3) 0.033(3) 0.003(2) 0.008(3) 0.007(2)
C8 0.035(3) 0.060(4) 0.032(3) -0.003(3) -0.005(2) 0.010(3)
C9 0.030(2) 0.048(3) 0.028(3) 0.002(2) 0.003(2) 0.010(2)
C10 0.046(3) 0.049(3) 0.037(3) -0.001(3) 0.003(3) 0.006(3)
C11 0.036(3) 0.077(4) 0.045(4) -0.001(3) -0.005(3) 0.021(3)
C12 0.052(3) 0.048(3) 0.033(3) 0.001(3) 0.004(3) 0.011(3)
C13 0.041(3) 0.037(3) 0.036(3) -0.005(2) 0.000(3) -0.001(2)
C14 0.040(3) 0.037(3) 0.024(3) 0.005(2) 0.003(2) -0.005(2)
C15 0.033(3) 0.038(3) 0.039(3) 0.002(2) 0.001(2) -0.004(3)
C16 0.036(3) 0.050(3) 0.036(3) -0.006(2) 0.005(2) -0.002(3)
C17 0.046(3) 0.044(3) 0.033(3) 0.003(3) 0.012(3) 0.005(3)
C18 0.046(3) 0.039(3) 0.022(3) 0.005(2) 0.000(2) -0.005(2)
C19 0.035(3) 0.043(3) 0.031(3) -0.001(2) 0.000(2) -0.006(2)

loop_
_atom_type_symbol
_atom_type_description
_atom_type_scat_dispersion_real
_atom_type_scat_dispersion_imag
_atom_type_scat_source
C C 0.0033 0.0016 'International Tables Vol C Tables 4.2.6.8 and 6.1.1.4'
H H 0.0000 0.0000 'International Tables Vol C Tables 4.2.6.8 and 6.1.1.4'
N N 0.0061 0.0033 'International Tables Vol C Tables 4.2.6.8 and 6.1.1.4'
O O 0.0106 0.0060 'International Tables Vol C Tables 4.2.6.8 and 6.1.1.4'
Br Br -0.2901 2.4595 'International Tables Vol C Tables 4.2.6.8 and 6.1.1.4'

loop_
_geom_angle_atom_site_label_1
_geom_angle_atom_site_label_2
_geom_angle_atom_site_label_3
_geom_angle
C7 N1 C8 122.6(5)
C7 N1 H1 114.5
C8 N1 H1 122.9
C13 N2 C12 123.9(5)
C13 N2 H2 114.0
C12 N2 H2 122.1
C6 C1 C2 121.2(5)
C6 C1 C7 119.6(5)
C2 C1 C7 119.2(5)
O1 C2 C3 121.8(5)
O1 C2 C1 122.3(5)
C3 C2 C1 115.9(5)
C4 C3 C2 123.1(5)
C4 C3 Br1 118.8(4)
C2 C3 Br1 118.1(4)
C3 C4 C5 119.1(5)
C3 C4 H4 120.4
C5 C4 H4 120.4
C6 C5 C4 120.1(5)
C6 C5 Br2 121.9(4)
C4 C5 Br2 118.0(4)
C5 C6 C1 120.6(5)
C5 C6 H6 119.7
C1 C6 H6 119.7
N1 C7 C1 121.9(5)
N1 C7 H7 119.1
C1 C7 H7 119.1
N1 C8 C9 112.5(4)
N1 C8 H8A 109.1
C9 C8 H8A 109.1
N1 C8 H8B 109.1
C9 C8 H8B 109.1
H8A C8 H8B 107.8
C8 C9 C11 107.5(4)
C8 C9 C10 110.6(4)
C11 C9 C10 109.6(4)
C8 C9 C12 107.6(4)
C11 C9 C12 109.7(4)
C10 C9 C12 111.7(4)
C9 C10 H10A 109.5
C9 C10 H10B 109.5
H10A C10 H10B 109.5
C9 C10 H10C 109.5
H10A C10 H10C 109.5
H10B C10 H10C 109.5
C9 C11 H11A 109.5
C9 C11 H11B 109.5
H11A C11 H11B 109.5
C9 C11 H11C 109.5
H11A C11 H11C 109.5
H11B C11 H11C 109.5
N2 C12 C9 113.8(4)
N2 C12 H12A 108.8
C9 C12 H12A 108.8
N2 C12 H12B 108.8
C9 C12 H12B 108.8
H12A C12 H12B 107.7
N2 C13 C14 121.5(5)
N2 C13 H13 119.2
C14 C13 H13 119.2
C19 C14 C15 121.5(5)
C19 C14 C13 119.6(5)
C15 C14 C13 118.9(5)
O2 C15 C16 121.9(5)
O2 C15 C14 122.3(5)
C16 C15 C14 115.8(5)
C17 C16 C15 122.1(5)
C17 C16 Br3 120.0(4)
C15 C16 Br3 117.9(4)
C16 C17 C18 119.9(5)
C16 C17 H17 120.0
C18 C17 H17 120.0
C19 C18 C17 120.7(5)
C19 C18 Br4 120.6(4)
C17 C18 Br4 118.8(4)
C18 C19 C14 120.0(5)
C18 C19 H19 120.0
C14 C19 H19 120.0

loop_
_geom_bond_atom_site_label_1
_geom_bond_atom_site_label_2
_geom_bond_distance
Br1 C3 1.887(5)
Br2 C5 1.886(5)
Br3 C16 1.879(5)
Br4 C18 1.889(5)
O1 C2 1.296(6)
O2 C15 1.287(6)
N1 C7 1.266(6)
N1 C8 1.453(6)
N1 H1 0.8479
N2 C13 1.282(6)
N2 C12 1.460(6)
N2 H2 0.8557
C1 C6 1.397(7)
C1 C2 1.412(7)
C1 C7 1.454(7)
C2 C3 1.410(7)
C3 C4 1.370(7)
C4 C5 1.403(7)
C4 H4 0.9300
C5 C6 1.363(7)
C6 H6 0.9300
C7 H7 0.9300
C8 C9 1.527(7)
C8 H8A 0.9700
C8 H8B 0.9700
C9 C11 1.530(7)
C9 C10 1.531(7)
C9 C12 1.538(7)
C10 H10A 0.9600
C10 H10B 0.9600
C10 H10C 0.9600
C11 H11A 0.9600
C11 H11B 0.9600
C11 H11C 0.9600
C12 H12A 0.9700
C12 H12B 0.9700
C13 C14 1.447(7)
C13 H13 0.9300
C14 C19 1.412(7)
C14 C15 1.427(7)
C15 C16 1.418(7)
C16 C17 1.382(7)
C17 C18 1.402(7)
C17 H17 0.9300
C18 C19 1.354(7)
C19 H19 0.9300

loop_
_geom_hbond_atom_site_label_D
_geom_hbond_atom_site_label_H
_geom_hbond_atom_site_label_A
_geom_hbond_site_symmetry_A
_geom_hbond_distance_DH
_geom_hbond_distance_HA
_geom_hbond_distance_DA
_geom_hbond_angle_DHA
_geom_hbond_publ_flag
N1 H1 O1 . 0.85 1.82 2.549(5) 142 y
N2 H2 O2 . 0.86 1.80 2.537(5) 143 y
C8 H8A O2 8_556 0.97 2.53 3.424(7) 152 y

loop_
_geom_torsion_atom_site_label_1
_geom_torsion_atom_site_label_2
_geom_torsion_atom_site_label_3
_geom_torsion_atom_site_label_4
_geom_torsion
C6 C1 C2 O1 -179.0(4)
C7 C1 C2 O1 0.9(7)
C6 C1 C2 C3 1.0(7)
C7 C1 C2 C3 -179.1(4)
O1 C2 C3 C4 179.1(5)
C1 C2 C3 C4 -0.9(7)
O1 C2 C3 Br1 -1.6(6)
C1 C2 C3 Br1 178.4(3)
C2 C3 C4 C5 -0.4(8)
Br1 C3 C4 C5 -179.7(4)
C3 C4 C5 C6 1.7(8)
C3 C4 C5 Br2 -177.0(4)
C4 C5 C6 C1 -1.5(8)
Br2 C5 C6 C1 177.0(4)
C2 C1 C6 C5 0.2(8)
C7 C1 C6 C5 -179.7(5)
C8 N1 C7 C1 -177.6(4)
C6 C1 C7 N1 177.6(5)
C2 C1 C7 N1 -2.2(7)
C7 N1 C8 C9 107.5(6)
N1 C8 C9 C11 -173.0(5)
N1 C8 C9 C10 -53.4(6)
N1 C8 C9 C12 68.8(6)
C13 N2 C12 C9 -97.7(6)
C8 C9 C12 N2 -170.1(4)
C11 C9 C12 N2 73.2(5)
C10 C9 C12 N2 -48.5(6)
C12 N2 C13 C14 -178.6(4)
N2 C13 C14 C19 -178.4(5)
N2 C13 C14 C15 1.9(7)
C19 C14 C15 O2 178.1(5)
C13 C14 C15 O2 -2.2(7)
C19 C14 C15 C16 -1.9(7)
C13 C14 C15 C16 177.8(4)
O2 C15 C16 C17 -179.2(5)
C14 C15 C16 C17 0.8(7)
O2 C15 C16 Br3 1.7(7)
C14 C15 C16 Br3 -178.3(3)
C15 C16 C17 C18 1.2(8)
Br3 C16 C17 C18 -179.7(4)
C16 C17 C18 C19 -2.3(8)
C16 C17 C18 Br4 177.9(4)
C17 C18 C19 C14 1.2(7)
Br4 C18 C19 C14 -179.0(4)
C15 C14 C19 C18 1.0(7)
C13 C14 C19 C18 -178.7(4)

loop_
_cod_related_entry_id
_cod_related_entry_database
_cod_related_entry_code
1 ChemSpider 30657441
